data_4303777
loop_
_publ_author_name
'So Young Lee'
'Sunhong Park'
'Shim Sung Lee'

_publ_contact_author_address
;
Department of Chemistry and Research Institute of Natural Science, 
Gyeongsang National University, Jinju 660-701, South Korea
;
_publ_contact_author_email sslee@gnu.ac.kr
_publ_contact_author_fax +82-55-753-7614
_publ_contact_author_name 'Shim Sung Lee'
_publ_contact_author_phone +82-55-751-6021
_publ_section_title
;
Copper(I), Silver(I), and Palladium(II) Complexes of a Thiaoxamacrocycle
Displaying Unusual Topologies
;
_journal_name_full 'Inorganic Chemistry'
_journal_page_first 11335
_journal_page_last 11341
_journal_paper_doi 10.1021/ic901902t
_journal_volume 48
_journal_year 2009
_chemical_formula_sum 'C20 H23 Cu I N O2 S2'
_chemical_formula_weight 563.95
_chemical_name_systematic
; 
 ? 
;
_space_group_IT_number 15
_symmetry_cell_setting monoclinic
_symmetry_space_group_name_Hall '-C 2yc'
_symmetry_space_group_name_H-M 'C 1 2/c 1'
_atom_sites_solution_hydrogens geom
_atom_sites_solution_primary direct
_atom_sites_solution_secondary difmap
_audit_creation_method SHELXTL
_cell_angle_alpha 90.00
_cell_angle_beta 121.2280(10)
_cell_angle_gamma 90.00
_cell_formula_units_Z 8
_cell_length_a 27.736(2)
_cell_length_b 8.4417(7)
_cell_length_c 21.9823(18)
_cell_measurement_temperature 298(2)
_cell_volume 4401.2(6)
_computing_cell_refinement 'Bruker SMART'
_computing_data_collection 'Bruker SMART'
_computing_data_reduction 'Bruker SHELXTL'
_computing_molecular_graphics 'Bruker SHELXTL'
_computing_publication_material 'Bruker SHELXTL'
_computing_structure_refinement 'Bruker SHELXTL'
_computing_structure_solution 'Bruker SHELXTL'
_diffrn_ambient_temperature 298(2)
_diffrn_measured_fraction_theta_full 0.980
_diffrn_measured_fraction_theta_max 0.980
_diffrn_measurement_device_type 'CCD area detector'
_diffrn_measurement_method 'phi and omega scans'
_diffrn_radiation_monochromator graphite
_diffrn_radiation_source 'fine-focus sealed tube'
_diffrn_radiation_type MoK\a
_diffrn_radiation_wavelength 0.71073
_diffrn_reflns_av_R_equivalents 0.0789
_diffrn_reflns_av_sigmaI/netI 0.0885
_diffrn_reflns_limit_h_max 36
_diffrn_reflns_limit_h_min -30
_diffrn_reflns_limit_k_max 11
_diffrn_reflns_limit_k_min -10
_diffrn_reflns_limit_l_max 20
_diffrn_reflns_limit_l_min -29
_diffrn_reflns_number 13821
_diffrn_reflns_theta_full 28.26
_diffrn_reflns_theta_max 28.26
_diffrn_reflns_theta_min 1.95
_exptl_absorpt_coefficient_mu 2.600
_exptl_absorpt_correction_T_max 0.928069
_exptl_absorpt_correction_T_min 0.276398
_exptl_absorpt_correction_type 'empirical SADABS'
_exptl_crystal_colour colorless
_exptl_crystal_density_diffrn 1.702
_exptl_crystal_density_method 'not measured'
_exptl_crystal_description plate
_exptl_crystal_F_000 2240
_exptl_crystal_size_max 0.30
_exptl_crystal_size_mid 0.20
_exptl_crystal_size_min 0.08
_refine_diff_density_max 1.063
_refine_diff_density_min -1.104
_refine_diff_density_rms 0.223
_refine_ls_extinction_method none
_refine_ls_goodness_of_fit_ref 1.011
_refine_ls_hydrogen_treatment constr
_refine_ls_matrix_type full
_refine_ls_number_parameters 245
_refine_ls_number_reflns 5347
_refine_ls_number_restraints 0
_refine_ls_restrained_S_all 1.011
_refine_ls_R_factor_all 0.1314
_refine_ls_R_factor_gt 0.0565
_refine_ls_shift/su_max 0.000
_refine_ls_shift/su_mean 0.000
_refine_ls_structure_factor_coef Fsqd
_refine_ls_weighting_details 'calc w=1/[\s^2^(Fo^2^)+(0.0831P)^2^+0.0000P] where P=(Fo^2^+2Fc^2^)/3'
_refine_ls_weighting_scheme calc
_refine_ls_wR_factor_gt 0.1290
_refine_ls_wR_factor_ref 0.1726
_reflns_number_gt 2825
_reflns_number_total 5347
_reflns_threshold_expression >2sigma(I)
_cod_data_source_file ic901902t_si_001_4.cif
_cod_data_source_block complex3b
_cod_depositor_comments
;
The following automatic conversions were performed:
'_symmetry_cell_setting' value 'Monoclinic' changed to 'monoclinic'
according to '/home/saulius/struct/CIF-dictionaries/cif_core.dic'
dictionary named 'cif_core.dic' version 2.4.1 from 2010-06-29.

Automatic conversion script
Id: cif_fix_enum 1527 2010-12-29 10:47:43Z saulius 
;
_cod_database_code 4303777

loop_
_symmetry_equiv_pos_as_xyz
'x, y, z'
'-x, y, -z+1/2'
'x+1/2, y+1/2, z'
'-x+1/2, y+1/2, -z+1/2'
'-x, -y, -z'
'x, -y, z-1/2'
'-x+1/2, -y+1/2, -z'
'x+1/2, -y+1/2, z-1/2'

loop_
_atom_site_label
_atom_site_type_symbol
_atom_site_fract_x
_atom_site_fract_y
_atom_site_fract_z
_atom_site_U_iso_or_equiv
_atom_site_adp_type
_atom_site_occupancy
_atom_site_symmetry_multiplicity
_atom_site_calc_flag
_atom_site_refinement_flags
_atom_site_disorder_assembly
_atom_site_disorder_group
Cu1 Cu 0.49205(3) -0.32572(12) 0.46704(5) 0.0619(3) Uani 1 1 d . . .
I1 I 0.46349(2) -0.60375(6) 0.39808(3) 0.0604(2) Uani 1 1 d . . .
S1 S 0.40528(6) -0.1960(2) 0.41694(9) 0.0456(4) Uani 1 1 d . . .
S2 S 0.45742(8) 0.1927(2) 0.57360(10) 0.0546(5) Uani 1 1 d . . .
O1 O 0.30564(19) 0.1107(5) 0.5261(2) 0.0517(11) Uani 1 1 d . . .
O2 O 0.27601(18) -0.1476(6) 0.4306(3) 0.0546(12) Uani 1 1 d . . .
N1 N 0.3968(7) -0.233(2) 0.6329(10) 0.166(7) Uani 1 1 d . . .
C1 C 0.2605(3) 0.0041(8) 0.5094(4) 0.0499(16) Uani 1 1 d . . .
H1A H 0.2326 0.0555 0.5159 0.060 Uiso 1 1 calc R . .
H1B H 0.2744 -0.0866 0.5402 0.060 Uiso 1 1 calc R . .
C2 C 0.2350(3) -0.0465(8) 0.4330(4) 0.0537(18) Uani 1 1 d . . .
H2A H 0.2005 -0.1031 0.4172 0.064 Uiso 1 1 calc R . .
H2B H 0.2271 0.0443 0.4030 0.064 Uiso 1 1 calc R . .
C3 C 0.2588(3) -0.2299(8) 0.3688(3) 0.0429(15) Uani 1 1 d . . .
C4 C 0.2054(3) -0.2215(8) 0.3089(4) 0.0493(16) Uani 1 1 d . . .
H4 H 0.1774 -0.1526 0.3079 0.059 Uiso 1 1 calc R . .
C5 C 0.1926(3) -0.3139(10) 0.2502(4) 0.062(2) Uani 1 1 d . . .
H5 H 0.1556 -0.3087 0.2084 0.075 Uiso 1 1 calc R . .
C6 C 0.2321(3) -0.4121(9) 0.2513(4) 0.063(2) Uani 1 1 d . . .
H6 H 0.2226 -0.4772 0.2107 0.075 Uiso 1 1 calc R . .
C7 C 0.2863(3) -0.4180(9) 0.3111(4) 0.0570(19) Uani 1 1 d . . .
H7 H 0.3140 -0.4865 0.3113 0.068 Uiso 1 1 calc R . .
C8 C 0.3006(2) -0.3268(8) 0.3701(3) 0.0422(14) Uani 1 1 d . . .
C9 C 0.3599(2) -0.3259(8) 0.4326(3) 0.0455(15) Uani 1 1 d . . .
H9A H 0.3747 -0.4318 0.4413 0.055 Uiso 1 1 calc R . .
H9B H 0.3599 -0.2907 0.4741 0.055 Uiso 1 1 calc R . .
C10 C 0.4032(3) -0.0002(11) 0.4553(4) 0.075(2) Uani 1 1 d . . .
H10A H 0.4198 0.0787 0.4403 0.090 Uiso 1 1 calc R . .
H10B H 0.3646 0.0290 0.4370 0.090 Uiso 1 1 calc R . .
C11 C 0.4325(4) -0.0016(11) 0.5317(5) 0.079(2) Uani 1 1 d . . .
H11A H 0.4644 -0.0712 0.5491 0.095 Uiso 1 1 calc R . .
H11B H 0.4079 -0.0445 0.5460 0.095 Uiso 1 1 calc R . .
C12 C 0.3961(3) 0.3065(8) 0.5558(4) 0.0548(18) Uani 1 1 d . . .
H12A H 0.4043 0.4173 0.5566 0.066 Uiso 1 1 calc R . .
H12B H 0.3654 0.2813 0.5089 0.066 Uiso 1 1 calc R . .
C13 C 0.3782(3) 0.2753(8) 0.6088(4) 0.0520(17) Uani 1 1 d . . .
C14 C 0.4060(4) 0.3501(10) 0.6744(5) 0.073(2) Uani 1 1 d . . .
H14 H 0.4370 0.4198 0.6861 0.087 Uiso 1 1 calc R . .
C15 C 0.3892(5) 0.3246(12) 0.7240(5) 0.090(3) Uani 1 1 d . . .
H15 H 0.4083 0.3775 0.7692 0.108 Uiso 1 1 calc R . .
C16 C 0.3454(4) 0.2242(10) 0.7074(5) 0.078(2) Uani 1 1 d . . .
H16 H 0.3346 0.2053 0.7418 0.093 Uiso 1 1 calc R . .
C17 C 0.3164(3) 0.1493(9) 0.6422(4) 0.061(2) Uani 1 1 d . . .
H17 H 0.2854 0.0802 0.6310 0.073 Uiso 1 1 calc R . .
C18 C 0.3329(3) 0.1757(8) 0.5928(4) 0.0478(16) Uani 1 1 d . . .
C19 C 0.4407(8) -0.078(2) 0.7530(10) 0.192(8) Uani 1 1 d . . .
H19A H 0.4279 0.0293 0.7427 0.231 Uiso 1 1 calc R . .
H19B H 0.4811 -0.0808 0.7785 0.231 Uiso 1 1 calc R . .
H19C H 0.4276 -0.1261 0.7815 0.231 Uiso 1 1 calc R . .
C20 C 0.4177(8) -0.169(2) 0.6843(13) 0.146(8) Uani 1 1 d . . .

loop_
_atom_site_aniso_label
_atom_site_aniso_U_11
_atom_site_aniso_U_22
_atom_site_aniso_U_33
_atom_site_aniso_U_23
_atom_site_aniso_U_13
_atom_site_aniso_U_12
Cu1 0.0359(5) 0.0820(7) 0.0639(6) 0.0027(5) 0.0231(5) -0.0004(4)
I1 0.0546(3) 0.0622(3) 0.0478(3) 0.0023(2) 0.0149(2) 0.0038(2)
S1 0.0343(8) 0.0554(10) 0.0466(10) -0.0026(8) 0.0207(8) 0.0002(7)
S2 0.0518(10) 0.0571(11) 0.0599(12) -0.0075(9) 0.0324(9) -0.0073(8)
O1 0.052(3) 0.064(3) 0.049(3) -0.012(2) 0.033(2) -0.018(2)
O2 0.036(2) 0.069(3) 0.057(3) -0.014(2) 0.023(2) 0.003(2)
N1 0.120(13) 0.200(18) 0.213(19) 0.042(14) 0.111(14) -0.001(11)
C1 0.044(4) 0.056(4) 0.058(4) -0.010(3) 0.032(3) -0.007(3)
C2 0.036(3) 0.057(4) 0.066(5) -0.012(4) 0.025(4) -0.001(3)
C3 0.039(3) 0.056(4) 0.041(4) -0.002(3) 0.027(3) -0.004(3)
C4 0.036(3) 0.055(4) 0.053(4) 0.000(3) 0.020(3) -0.001(3)
C5 0.040(4) 0.089(6) 0.045(4) -0.006(4) 0.013(3) -0.012(4)
C6 0.049(4) 0.085(6) 0.055(5) -0.026(4) 0.029(4) -0.014(4)
C7 0.049(4) 0.071(5) 0.058(5) -0.017(4) 0.032(4) -0.005(3)
C8 0.036(3) 0.050(4) 0.046(4) -0.001(3) 0.025(3) -0.004(3)
C9 0.034(3) 0.055(4) 0.045(4) 0.004(3) 0.018(3) 0.004(3)
C10 0.059(5) 0.084(6) 0.077(6) 0.018(5) 0.032(5) 0.002(4)
C11 0.074(5) 0.085(6) 0.082(6) 0.005(5) 0.042(5) -0.002(5)
C12 0.044(4) 0.062(4) 0.057(4) 0.009(4) 0.025(4) -0.002(3)
C13 0.051(4) 0.054(4) 0.051(4) 0.001(3) 0.027(4) 0.005(3)
C14 0.067(5) 0.083(6) 0.059(5) -0.019(4) 0.026(4) -0.018(5)
C15 0.121(8) 0.094(7) 0.054(5) -0.026(5) 0.044(6) -0.020(6)
C16 0.110(7) 0.075(6) 0.066(6) -0.008(5) 0.058(6) -0.011(5)
C17 0.067(5) 0.068(5) 0.061(5) -0.003(4) 0.043(4) -0.008(4)
C18 0.052(4) 0.050(4) 0.048(4) -0.006(3) 0.031(4) -0.005(3)
C19 0.174(17) 0.196(19) 0.179(18) 0.065(15) 0.072(15) 0.006(14)
C20 0.097(13) 0.129(16) 0.20(2) 0.055(15) 0.065(16) 0.004(11)

loop_
_atom_type_symbol
_atom_type_description
_atom_type_scat_dispersion_real
_atom_type_scat_dispersion_imag
_atom_type_scat_source
C C 0.0033 0.0016 'International Tables Vol C Tables 4.2.6.8 and 6.1.1.4'
H H 0.0000 0.0000 'International Tables Vol C Tables 4.2.6.8 and 6.1.1.4'
N N 0.0061 0.0033 'International Tables Vol C Tables 4.2.6.8 and 6.1.1.4'
O O 0.0106 0.0060 'International Tables Vol C Tables 4.2.6.8 and 6.1.1.4'
S S 0.1246 0.1234 'International Tables Vol C Tables 4.2.6.8 and 6.1.1.4'
I I -0.4742 1.8119 'International Tables Vol C Tables 4.2.6.8 and 6.1.1.4'
Cu Cu 0.3201 1.2651 'International Tables Vol C Tables 4.2.6.8 and 6.1.1.4'

loop_
_geom_angle_atom_site_label_1
_geom_angle_atom_site_label_2
_geom_angle_atom_site_label_3
_geom_angle
_geom_angle_site_symmetry_1
_geom_angle_site_symmetry_3
_geom_angle_publ_flag
S2 Cu1 S1 105.86(7) 5_656 . ?
S2 Cu1 I1 121.64(6) 5_656 5_646 ?
S1 Cu1 I1 113.90(5) . 5_646 ?
S2 Cu1 I1 105.54(6) 5_656 . ?
S1 Cu1 I1 102.34(5) . . ?
I1 Cu1 I1 105.57(4) 5_646 . ?
Cu1 I1 Cu1 74.43(4) 5_646 . ?
C9 S1 C10 105.1(3) . . ?
C9 S1 Cu1 105.7(2) . . ?
C10 S1 Cu1 117.8(3) . . ?
C12 S2 C11 107.4(4) . . ?
C12 S2 Cu1 110.4(2) . 5_656 ?
C11 S2 Cu1 112.8(3) . 5_656 ?
C18 O1 C1 116.8(5) . . ?
C3 O2 C2 117.3(5) . . ?
O1 C1 C2 107.9(5) . . ?
O2 C2 C1 106.5(5) . . ?
O2 C3 C4 124.6(6) . . ?
O2 C3 C8 114.5(6) . . ?
C4 C3 C8 120.9(6) . . ?
C3 C4 C5 119.2(6) . . ?
C6 C5 C4 120.7(7) . . ?
C5 C6 C7 120.0(7) . . ?
C8 C7 C6 120.8(7) . . ?
C7 C8 C3 118.3(6) . . ?
C7 C8 C9 120.6(6) . . ?
C3 C8 C9 121.1(6) . . ?
C8 C9 S1 111.4(4) . . ?
C11 C10 S1 112.9(6) . . ?
C10 C11 S2 114.7(7) . . ?
C13 C12 S2 112.8(5) . . ?
C14 C13 C18 118.6(7) . . ?
C14 C13 C12 119.8(7) . . ?
C18 C13 C12 121.6(6) . . ?
C13 C14 C15 120.5(8) . . ?
C16 C15 C14 119.6(8) . . ?
C15 C16 C17 121.4(8) . . ?
C16 C17 C18 119.0(7) . . ?
O1 C18 C17 123.2(6) . . ?
O1 C18 C13 115.8(6) . . ?
C17 C18 C13 121.0(7) . . ?
N1 C20 C19 175(3) . . ?

loop_
_geom_bond_atom_site_label_1
_geom_bond_atom_site_label_2
_geom_bond_distance
_geom_bond_site_symmetry_2
_geom_bond_publ_flag
Cu1 S2 2.307(2) 5_656 ?
Cu1 S1 2.3359(18) . ?
Cu1 I1 2.6220(11) 5_646 ?
Cu1 I1 2.6813(11) . ?
I1 Cu1 2.6220(11) 5_646 ?
S1 C9 1.832(6) . ?
S1 C10 1.870(9) . ?
S2 C12 1.811(7) . ?
S2 C11 1.832(9) . ?
S2 Cu1 2.307(2) 5_656 ?
O1 C18 1.369(8) . ?
O1 C1 1.426(7) . ?
O2 C3 1.371(8) . ?
O2 C2 1.445(7) . ?
N1 C20 1.11(2) . ?
C1 C2 1.508(9) . ?
C3 C4 1.383(9) . ?
C3 C8 1.408(8) . ?
C4 C5 1.388(10) . ?
C5 C6 1.364(10) . ?
C6 C7 1.393(10) . ?
C7 C8 1.377(9) . ?
C8 C9 1.499(8) . ?
C10 C11 1.436(11) . ?
C12 C13 1.508(10) . ?
C13 C14 1.385(11) . ?
C13 C18 1.398(9) . ?
C14 C15 1.409(12) . ?
C15 C16 1.365(12) . ?
C16 C17 1.381(11) . ?
C17 C18 1.397(9) . ?
C19 C20 1.51(3) . ?
